data_4319131
loop_
_publ_author_name
'Ana B. Gaspar'
'M. Carmen Mu\~noz'
'Virginie Niel'
'Jos\'e Antonio Real'

_publ_section_title
;
 [CoII(4-terpyridone)2]X2: A Novel Cobalt(II) Spin Crossover System
 [4-Terpyridone = 2,6-Bis(2-pyridyl)-4(1H)-pyridone]
;
_journal_name_full 'Inorganic Chemistry'
_journal_page_first 9
_journal_page_last 10
_journal_paper_doi 10.1021/ic000788m
_journal_volume 40
_journal_year 2001
_chemical_formula_sum 'C30 H24 Cl2 Co N6 O11'
_chemical_formula_weight 774.38
_chemical_name_systematic
; 
 ? 
;
_space_group_IT_number 4
_symmetry_cell_setting monoclinic
_symmetry_space_group_name_Hall 'P 2yb'
_symmetry_space_group_name_H-M 'P 1 21 1'
_atom_sites_solution_hydrogens geom
_atom_sites_solution_primary direct
_atom_sites_solution_secondary difmap
_audit_creation_method SHELXL
_cell_angle_alpha 90.00
_cell_angle_beta 98.049(7)
_cell_angle_gamma 90.00
_cell_formula_units_Z 2
_cell_length_a 8.7978(9)
_cell_length_b 9.0493(14)
_cell_length_c 20.303(2)
_cell_measurement_temperature 293(2)
_cell_volume 1600.5(3)
_computing_structure_refinement 'SHELXL-93 (Sheldrick, 1993)'
_computing_structure_solution 'SHELXS-86 (Sheldrick, 1990)'
_diffrn_ambient_temperature 293(2)
_diffrn_radiation_monochromator graphite
_diffrn_radiation_source 'fine-focus sealed tube'
_diffrn_radiation_type MoK\a
_diffrn_radiation_wavelength 0.71073
_diffrn_reflns_av_R_equivalents 0.0162
_diffrn_reflns_av_sigmaI/netI 0.0312
_diffrn_reflns_limit_h_max 10
_diffrn_reflns_limit_h_min 0
_diffrn_reflns_limit_k_max 10
_diffrn_reflns_limit_k_min 0
_diffrn_reflns_limit_l_max 23
_diffrn_reflns_limit_l_min -24
_diffrn_reflns_number 3212
_diffrn_reflns_theta_max 24.96
_diffrn_reflns_theta_min 1.01
_exptl_absorpt_coefficient_mu 0.775
_exptl_crystal_density_diffrn 1.607
_exptl_crystal_F_000 790
_refine_diff_density_max 0.554
_refine_diff_density_min -0.384
_refine_diff_density_rms 0.068
_refine_ls_abs_structure_details 'Flack H D (1983), Acta Cryst. A39, 876-881'
_refine_ls_abs_structure_Flack 0.04(3)
_refine_ls_extinction_coef 0.0000(14)
_refine_ls_extinction_expression Fc^*^=kFc[1+0.001xFc^2^\l^3^/sin(2\q)]^-1/4^
_refine_ls_extinction_method SHELXL
_refine_ls_goodness_of_fit_all 1.060
_refine_ls_goodness_of_fit_obs 1.101
_refine_ls_matrix_type full
_refine_ls_number_parameters 461
_refine_ls_number_reflns 2961
_refine_ls_number_restraints 1
_refine_ls_restrained_S_all 1.205
_refine_ls_restrained_S_obs 1.101
_refine_ls_R_factor_all 0.0629
_refine_ls_R_factor_obs 0.0468
_refine_ls_shift/esd_max -2.535
_refine_ls_shift/esd_mean 0.016
_refine_ls_structure_factor_coef Fsqd
_refine_ls_weighting_details 'w=1/[\s^2^(Fo^2^)+(0.0909P)^2^+0.5404P] where P=(Fo^2^+2Fc^2^)/3'
_refine_ls_weighting_scheme calc
_refine_ls_wR_factor_all 0.1516
_refine_ls_wR_factor_obs 0.1257
_reflns_number_observed 2511
_reflns_number_total 3005
_reflns_observed_criterion >2sigma(I)
_cod_data_source_file ic000788m.cif
_cod_data_source_block C30H24Cl2CoN6O11
_cod_depositor_comments
;
The following automatic conversions were performed:

'_refine_ls_weighting_scheme' value 'calc
w=1/[\s^2^(Fo^2^)+(0.0909P)^2^+0.5404P] where P=(Fo^2^+2Fc^2^)/3' was
changed to 'calc'. New tag '_refine_ls_weighting_details' was
created. The value of the new tag was set to
'w=1/[\s^2^(Fo^2^)+(0.0909P)^2^+0.5404P] where P=(Fo^2^+2Fc^2^)/3'.

Automatic conversion script
Id: cif_fix_values 3143 2015-03-26 13:38:13Z robertas 
;
_cod_original_sg_symbol_H-M 'P 21'
_cod_database_code 4319131

loop_
_symmetry_equiv_pos_as_xyz
'x, y, z'
'-x, y+1/2, -z'

loop_
_atom_site_aniso_label
_atom_site_aniso_U_11
_atom_site_aniso_U_22
_atom_site_aniso_U_33
_atom_site_aniso_U_23
_atom_site_aniso_U_13
_atom_site_aniso_U_12
Co1 0.0404(4) 0.0388(4) 0.0351(4) 0.0006(5) 0.0066(3) 0.0011(5)
O1 0.126(5) 0.094(6) 0.041(3) 0.005(4) 0.001(3) -0.023(6)
O2 0.134(6) 0.118(6) 0.036(3) 0.005(3) 0.018(3) -0.014(5)
Cl2 0.134(2) 0.0692(12) 0.0498(9) 0.0063(13) 0.0263(10) 0.031(2)
O8 0.133(6) 0.176(10) 0.079(4) 0.049(6) 0.034(4) 0.048(7)
O9 0.426(26) 0.064(6) 0.297(20) 0.041(9) -0.231(20) -0.013(10)
O10 0.158(7) 0.362(24) 0.086(5) 0.032(11) 0.057(5) 0.054(14)
O11 0.194(10) 0.180(11) 0.115(6) -0.061(7) 0.078(7) -0.060(9)
N5 0.054(2) 0.039(3) 0.038(2) 0.002(3) 0.005(2) 0.000(3)
N2 0.049(2) 0.043(3) 0.042(2) 0.003(3) 0.009(2) 0.005(3)
Cl1 0.098(2) 0.119(3) 0.0654(13) -0.0155(14) -0.0004(12) 0.005(2)
O4 0.444(30) 0.319(25) 0.112(8) -0.072(13) -0.018(12) 0.282(25)
O5 0.110(6) 0.181(11) 0.135(7) -0.065(8) 0.009(5) 0.013(7)
O6 0.234(11) 0.168(12) 0.104(6) 0.019(8) -0.059(7) -0.031(11)
O7 0.134(10) 0.447(41) 0.357(28) 0.208(31) 0.082(13) 0.015(18)
N1 0.043(3) 0.044(3) 0.045(3) -0.001(2) 0.006(2) 0.002(2)
N3 0.046(3) 0.039(3) 0.046(3) -0.003(2) 0.015(2) -0.002(2)
N4 0.041(3) 0.044(3) 0.054(3) -0.002(3) 0.009(2) 0.002(2)
N6 0.050(3) 0.044(3) 0.044(3) -0.004(2) 0.004(2) 0.001(3)
C1 0.050(3) 0.049(4) 0.051(4) 0.009(3) 0.006(3) -0.005(3)
C2 0.068(4) 0.049(4) 0.066(5) 0.006(4) 0.007(4) -0.006(4)
C3 0.073(5) 0.046(5) 0.082(5) -0.005(4) 0.000(4) -0.018(3)
C4 0.064(4) 0.060(5) 0.062(4) -0.009(4) -0.001(4) -0.008(4)
C5 0.045(3) 0.039(4) 0.053(4) 0.004(3) 0.003(3) 0.003(3)
C6 0.042(3) 0.041(4) 0.049(4) -0.002(3) 0.006(3) -0.002(3)
C7 0.061(4) 0.059(5) 0.048(4) -0.004(3) -0.002(3) -0.003(4)
C8 0.060(4) 0.073(6) 0.040(3) 0.007(4) 0.005(3) 0.002(4)
C9 0.065(4) 0.058(4) 0.043(3) 0.007(3) 0.006(3) 0.008(4)
C10 0.043(3) 0.050(4) 0.040(3) 0.005(3) 0.010(3) 0.004(3)
C11 0.043(3) 0.040(4) 0.054(4) 0.003(3) 0.012(3) 0.004(3)
C12 0.069(4) 0.042(4) 0.058(4) 0.006(3) 0.014(3) -0.005(3)
C13 0.072(4) 0.044(4) 0.087(5) 0.011(5) 0.015(4) 0.004(4)
C14 0.068(4) 0.050(5) 0.079(5) -0.013(4) 0.011(4) -0.005(3)
C15 0.057(4) 0.052(4) 0.054(4) -0.009(3) 0.009(3) -0.004(3)
C16 0.051(4) 0.048(4) 0.069(4) -0.001(4) -0.001(3) 0.001(3)
C17 0.050(4) 0.061(5) 0.118(8) -0.003(5) -0.011(5) 0.006(4)
C18 0.050(5) 0.079(6) 0.119(9) -0.031(6) 0.024(5) 0.003(5)
C19 0.067(5) 0.063(5) 0.082(5) -0.008(4) 0.023(4) 0.000(4)
C20 0.048(3) 0.039(4) 0.063(4) -0.005(3) 0.018(3) -0.007(3)
C21 0.056(3) 0.041(4) 0.045(3) -0.002(3) 0.019(3) -0.006(3)
C22 0.089(5) 0.052(4) 0.049(3) -0.006(4) 0.026(3) 0.004(5)
C23 0.096(6) 0.066(5) 0.041(4) 0.001(3) 0.016(4) -0.007(4)
C24 0.079(5) 0.063(5) 0.046(4) 0.006(4) -0.007(3) -0.001(4)
C25 0.062(4) 0.040(3) 0.038(3) -0.006(3) 0.002(3) -0.007(3)
C26 0.053(3) 0.033(3) 0.049(3) 0.000(3) -0.008(3) -0.003(3)
C27 0.060(4) 0.057(5) 0.079(5) 0.002(4) -0.012(4) 0.004(4)
C28 0.046(4) 0.064(5) 0.094(7) -0.004(5) -0.008(4) 0.010(4)
C29 0.063(5) 0.054(5) 0.092(6) -0.003(5) 0.013(4) 0.010(4)
C30 0.046(4) 0.059(5) 0.066(4) -0.007(4) 0.014(3) 0.002(3)
O3 0.115(5) 0.108(6) 0.085(4) -0.001(4) 0.033(4) 0.006(5)

loop_
_atom_site_label
_atom_site_type_symbol
_atom_site_fract_x
_atom_site_fract_y
_atom_site_fract_z
_atom_site_U_iso_or_equiv
_atom_site_thermal_displace_type
_atom_site_occupancy
_atom_site_calc_flag
_atom_site_refinement_flags
_atom_site_disorder_group
Co1 Co 0.23232(8) 0.00158(9) 0.24278(3) 0.0380(2) Uani 1 d . .
O1 O 0.2529(9) -0.0156(12) 0.5429(3) 0.088(2) Uani 1 d . .
H1O H 0.2371(67) -0.0856(73) 0.5518(31) 0.012(17) Uiso 1 d . .
O2 O 0.2178(10) 0.0741(10) -0.0557(3) 0.095(2) Uani 1 d . .
H2O H 0.3367(173) 0.0482(218) -0.0658(74) 0.187(65) Uiso 1 d . .
Cl2 Cl 0.3350(3) 0.5075(3) 0.06138(9) 0.0830(7) Uani 1 d . .
O8 O 0.4879(10) 0.4869(15) 0.0941(3) 0.128(3) Uani 1 d . .
O9 O 0.3213(27) 0.6483(12) 0.0428(10) 0.289(14) Uani 1 d . .
O10 O 0.2296(11) 0.4708(26) 0.1024(4) 0.198(8) Uani 1 d . .
O11 O 0.3052(14) 0.4274(15) 0.0031(5) 0.158(5) Uani 1 d . .
N5 N 0.2230(6) 0.0210(7) 0.1444(2) 0.0436(12) Uani 1 d . .
N2 N 0.2411(5) -0.0075(8) 0.3413(2) 0.0444(11) Uani 1 d . .
Cl1 Cl 0.2516(3) -0.5394(4) 0.55518(12) 0.0952(9) Uani 1 d . .
O4 O 0.2454(29) -0.4573(26) 0.6039(7) 0.297(15) Uani 1 d . .
O5 O 0.3846(10) -0.6219(15) 0.5587(5) 0.143(4) Uani 1 d . .
O6 O 0.1663(15) -0.5239(17) 0.4957(5) 0.177(5) Uani 1 d . .
O7 O 0.1650(17) -0.6573(38) 0.5842(12) 0.308(16) Uani 1 d . .
N1 N 0.3309(6) 0.2115(6) 0.2753(3) 0.0443(12) Uani 1 d . .
N3 N 0.1455(6) -0.2155(6) 0.2574(3) 0.0430(12) Uani 1 d . .
N4 N 0.4456(6) -0.0867(6) 0.2269(3) 0.0462(12) Uani 1 d . .
N6 N 0.0109(6) 0.0922(6) 0.2129(3) 0.0462(13) Uani 1 d . .
C1 C 0.3743(8) 0.3183(8) 0.2371(3) 0.050(2) Uani 1 d . .
H1 H 0.3576(8) 0.3059(8) 0.1912(3) 0.079(6) Uiso 1 calc R .
C2 C 0.4432(9) 0.4472(9) 0.2628(4) 0.062(2) Uani 1 d . .
H2 H 0.4714(9) 0.5204(9) 0.2347(4) 0.079(6) Uiso 1 calc R .
C3 C 0.4695(9) 0.4652(8) 0.3320(4) 0.068(2) Uani 1 d . .
H3 H 0.5176(9) 0.5497(8) 0.3509(4) 0.079(6) Uiso 1 calc R .
C4 C 0.4228(9) 0.3554(9) 0.3714(4) 0.063(2) Uani 1 d . .
H4 H 0.4378(9) 0.3647(9) 0.4175(4) 0.079(6) Uiso 1 calc R .
C5 C 0.3531(7) 0.2309(8) 0.3416(3) 0.0463(14) Uani 1 d . .
C6 C 0.2992(7) 0.1056(7) 0.3794(3) 0.0440(14) Uani 1 d . .
C7 C 0.3054(8) 0.1022(9) 0.4479(4) 0.057(2) Uani 1 d . .
H7 H 0.3459(8) 0.1810(9) 0.4740(4) 0.079(6) Uiso 1 calc R .
C8 C 0.2490(8) -0.0231(10) 0.4767(3) 0.058(2) Uani 1 d . .
C9 C 0.1907(9) -0.1384(9) 0.4375(3) 0.055(2) Uani 1 d . .
H9 H 0.1517(9) -0.2216(9) 0.4561(3) 0.079(6) Uiso 1 calc R .
C10 C 0.1909(7) -0.1287(8) 0.3690(3) 0.0441(14) Uani 1 d . .
C11 C 0.1334(7) -0.2477(7) 0.3219(3) 0.0448(15) Uani 1 d . .
C12 C 0.0767(9) -0.3790(8) 0.3393(4) 0.056(2) Uani 1 d . .
H12 H 0.0690(9) -0.3988(8) 0.3836(4) 0.079(6) Uiso 1 calc R .
C13 C 0.0309(8) -0.4826(11) 0.2914(4) 0.067(2) Uani 1 d . .
H13 H -0.0095(8) -0.5723(11) 0.3032(4) 0.079(6) Uiso 1 calc R .
C14 C 0.0444(9) -0.4543(9) 0.2260(4) 0.065(2) Uani 1 d . .
H14 H 0.0153(9) -0.5238(9) 0.1929(4) 0.079(6) Uiso 1 calc R .
C15 C 0.1034(8) -0.3173(9) 0.2114(4) 0.054(2) Uani 1 d . .
H15 H 0.1138(8) -0.2962(9) 0.1674(4) 0.079(6) Uiso 1 calc R .
C16 C 0.5525(8) -0.1441(9) 0.2726(4) 0.057(2) Uani 1 d . .
H16 H 0.5372(8) -0.1407(9) 0.3170(4) 0.079(6) Uiso 1 calc R .
C17 C 0.6853(9) -0.2086(11) 0.2569(6) 0.078(3) Uani 1 d . .
H17 H 0.7580(9) -0.2476(11) 0.2900(6) 0.079(6) Uiso 1 calc R .
C18 C 0.7071(10) -0.2135(12) 0.1915(6) 0.082(3) Uani 1 d . .
H18 H 0.7941(10) -0.2585(12) 0.1794(6) 0.079(6) Uiso 1 calc R .
C19 C 0.5997(10) -0.1515(10) 0.1440(5) 0.069(2) Uani 1 d . .
H19 H 0.6154(10) -0.1505(10) 0.0996(5) 0.079(6) Uiso 1 calc R .
C20 C 0.4701(7) -0.0916(8) 0.1622(3) 0.049(2) Uani 1 d . .
C21 C 0.3436(7) -0.0246(7) 0.1153(3) 0.046(2) Uani 1 d . .
C22 C 0.3453(9) -0.0108(10) 0.0487(3) 0.062(2) Uani 1 d . .
H22 H 0.4289(9) -0.0436(10) 0.0293(3) 0.079(6) Uiso 1 calc R .
C23 C 0.2217(11) 0.0523(10) 0.0106(3) 0.067(2) Uani 1 d . .
C24 C 0.0975(10) 0.0969(10) 0.0393(4) 0.064(2) Uani 1 d . .
H24 H 0.0122(10) 0.1376(10) 0.0134(4) 0.079(6) Uiso 1 calc R .
C25 C 0.0998(8) 0.0808(8) 0.1076(3) 0.0470(15) Uani 1 d . .
C26 C -0.0217(7) 0.1237(7) 0.1471(3) 0.0464(15) Uani 1 d . .
C27 C -0.1586(9) 0.1909(10) 0.1215(4) 0.067(2) Uani 1 d . .
H27 H -0.1800(9) 0.2128(10) 0.0764(4) 0.079(6) Uiso 1 calc R .
C28 C -0.2618(9) 0.2245(10) 0.1635(5) 0.070(2) Uani 1 d . .
H28 H -0.3530(9) 0.2719(10) 0.1471(5) 0.079(6) Uiso 1 calc R .
C29 C -0.2321(10) 0.1890(10) 0.2298(5) 0.069(2) Uani 1 d . .
H29 H -0.3033(10) 0.2075(10) 0.2586(5) 0.079(6) Uiso 1 calc R .
C30 C -0.0912(8) 0.1242(9) 0.2522(4) 0.056(2) Uani 1 d . .
H30 H -0.0679(8) 0.1024(9) 0.2972(4) 0.079(6) Uiso 1 calc R .
O3 O 0.0543(9) -0.2059(10) 0.5860(3) 0.101(2) Uani 1 d . .

loop_
_atom_type_symbol
_atom_type_description
_atom_type_scat_dispersion_real
_atom_type_scat_dispersion_imag
_atom_type_scat_source
C C 0.0033 0.0016 'International Tables Vol C Tables 4.2.6.8 and 6.1.1.4'
H H 0.0000 0.0000 'International Tables Vol C Tables 4.2.6.8 and 6.1.1.4'
N N 0.0061 0.0033 'International Tables Vol C Tables 4.2.6.8 and 6.1.1.4'
O O 0.0106 0.0060 'International Tables Vol C Tables 4.2.6.8 and 6.1.1.4'
Cl Cl 0.1484 0.1585 'International Tables Vol C Tables 4.2.6.8 and 6.1.1.4'
Co Co 0.3494 0.9721 'International Tables Vol C Tables 4.2.6.8 and 6.1.1.4'

loop_
_geom_angle_atom_site_label_1
_geom_angle_atom_site_label_2
_geom_angle_atom_site_label_3
_geom_angle
_geom_angle_site_symmetry_1
_geom_angle_site_symmetry_3
_geom_angle_publ_flag
N2 Co1 N5 177.3(3) . . ?
N2 Co1 N4 103.2(2) . . ?
N5 Co1 N4 78.0(2) . . ?
N2 Co1 N6 102.0(2) . . ?
N5 Co1 N6 76.9(2) . . ?
N4 Co1 N6 154.8(2) . . ?
N2 Co1 N3 77.8(3) . . ?
N5 Co1 N3 104.7(2) . . ?
N4 Co1 N3 90.9(2) . . ?
N6 Co1 N3 93.6(2) . . ?
N2 Co1 N1 76.8(3) . . ?
N5 Co1 N1 100.8(2) . . ?
N4 Co1 N1 93.0(2) . . ?
N6 Co1 N1 93.5(2) . . ?
N3 Co1 N1 154.4(2) . . ?
C8 O1 H1O 103.9(55) . . ?
C23 O2 H2O 104.9(78) . . ?
O9 Cl2 O10 111.2(16) . . ?
O9 Cl2 O11 105.1(11) . . ?
O10 Cl2 O11 109.3(9) . . ?
O9 Cl2 O8 107.4(10) . . ?
O10 Cl2 O8 111.1(5) . . ?
O11 Cl2 O8 112.6(7) . . ?
C25 N5 C21 120.2(5) . . ?
C25 N5 Co1 120.7(4) . . ?
C21 N5 Co1 119.2(4) . . ?
C10 N2 C6 120.3(5) . . ?
C10 N2 Co1 119.2(5) . . ?
C6 N2 Co1 120.4(5) . . ?
O4 Cl1 O6 125.1(10) . . ?
O4 Cl1 O5 114.3(9) . . ?
O6 Cl1 O5 117.9(8) . . ?
O4 Cl1 O7 91.8(15) . . ?
O6 Cl1 O7 100.4(11) . . ?
O5 Cl1 O7 94.0(11) . . ?
C1 N1 C5 118.4(6) . . ?
C1 N1 Co1 126.8(4) . . ?
C5 N1 Co1 114.8(4) . . ?
C15 N3 C11 118.5(6) . . ?
C15 N3 Co1 127.5(5) . . ?
C11 N3 Co1 114.0(4) . . ?
C16 N4 C20 118.0(6) . . ?
C16 N4 Co1 126.8(5) . . ?
C20 N4 Co1 115.2(4) . . ?
C30 N6 C26 118.8(6) . . ?
C30 N6 Co1 126.2(5) . . ?
C26 N6 Co1 114.9(4) . . ?
N1 C1 C2 122.7(6) . . ?
N1 C1 H1 118.6(4) . . ?
C2 C1 H1 118.6(4) . . ?
C1 C2 C3 118.5(7) . . ?
C1 C2 H2 120.7(4) . . ?
C3 C2 H2 120.7(4) . . ?
C4 C3 C2 118.6(7) . . ?
C4 C3 H3 120.7(5) . . ?
C2 C3 H3 120.7(4) . . ?
C3 C4 C5 119.0(7) . . ?
C3 C4 H4 120.5(5) . . ?
C5 C4 H4 120.5(4) . . ?
N1 C5 C4 122.7(7) . . ?
N1 C5 C6 114.0(6) . . ?
C4 C5 C6 123.4(6) . . ?
N2 C6 C7 121.4(6) . . ?
N2 C6 C5 114.0(6) . . ?
C7 C6 C5 124.5(6) . . ?
C6 C7 C8 118.2(7) . . ?
C6 C7 H7 120.9(4) . . ?
C8 C7 H7 120.9(4) . . ?
O1 C8 C9 125.3(8) . . ?
O1 C8 C7 114.7(8) . . ?
C9 C8 C7 120.0(6) . . ?
C8 C9 C10 118.7(7) . . ?
C8 C9 H9 120.6(4) . . ?
C10 C9 H9 120.6(4) . . ?
N2 C10 C9 121.3(6) . . ?
N2 C10 C11 115.3(5) . . ?
C9 C10 C11 123.4(6) . . ?
C12 C11 N3 121.3(6) . . ?
C12 C11 C10 125.1(6) . . ?
N3 C11 C10 113.6(5) . . ?
C11 C12 C13 119.9(7) . . ?
C11 C12 H12 120.0(4) . . ?
C13 C12 H12 120.1(5) . . ?
C14 C13 C12 120.1(8) . . ?
C14 C13 H13 120.0(5) . . ?
C12 C13 H13 120.0(5) . . ?
C13 C14 C15 117.2(8) . . ?
C13 C14 H14 121.4(5) . . ?
C15 C14 H14 121.4(5) . . ?
N3 C15 C14 123.0(7) . . ?
N3 C15 H15 118.5(4) . . ?
C14 C15 H15 118.5(5) . . ?
N4 C16 C17 122.8(8) . . ?
N4 C16 H16 118.6(4) . . ?
C17 C16 H16 118.6(6) . . ?
C18 C17 C16 118.4(8) . . ?
C18 C17 H17 120.8(5) . . ?
C16 C17 H17 120.8(6) . . ?
C17 C18 C19 119.5(8) . . ?
C17 C18 H18 120.2(5) . . ?
C19 C18 H18 120.3(6) . . ?
C20 C19 C18 119.5(9) . . ?
C20 C19 H19 120.2(5) . . ?
C18 C19 H19 120.2(6) . . ?
N4 C20 C19 121.8(7) . . ?
N4 C20 C21 113.5(5) . . ?
C19 C20 C21 124.7(7) . . ?
N5 C21 C22 121.7(6) . . ?
N5 C21 C20 114.1(5) . . ?
C22 C21 C20 124.2(6) . . ?
C21 C22 C23 118.8(7) . . ?
C21 C22 H22 120.6(4) . . ?
C23 C22 H22 120.6(4) . . ?
O2 C23 C22 121.9(8) . . ?
O2 C23 C24 118.0(8) . . ?
C22 C23 C24 120.1(6) . . ?
C23 C24 C25 119.5(7) . . ?
C23 C24 H24 120.3(4) . . ?
C25 C24 H24 120.3(5) . . ?
N5 C25 C24 119.7(6) . . ?
N5 C25 C26 113.2(5) . . ?
C24 C25 C26 127.1(6) . . ?
N6 C26 C27 121.0(7) . . ?
N6 C26 C25 114.2(5) . . ?
C27 C26 C25 124.8(7) . . ?
C28 C27 C26 118.9(8) . . ?
C28 C27 H27 120.5(5) . . ?
C26 C27 H27 120.5(5) . . ?
C27 C28 C29 120.6(8) . . ?
C27 C28 H28 119.7(5) . . ?
C29 C28 H28 119.7(5) . . ?
C28 C29 C30 117.2(8) . . ?
C28 C29 H29 121.4(5) . . ?
C30 C29 H29 121.4(5) . . ?
N6 C30 C29 123.4(8) . . ?
N6 C30 H30 118.3(4) . . ?
C29 C30 H30 118.3(5) . . ?

loop_
_geom_bond_atom_site_label_1
_geom_bond_atom_site_label_2
_geom_bond_distance
_geom_bond_site_symmetry_2
_geom_bond_publ_flag
Co1 N2 1.992(5) . ?
Co1 N5 1.995(5) . ?
Co1 N4 2.106(5) . ?
Co1 N6 2.122(5) . ?
Co1 N3 2.144(6) . ?
Co1 N1 2.153(6) . ?
O1 C8 1.341(9) . ?
O1 H1O 0.68(6) . ?
O2 C23 1.356(9) . ?
O2 H2O 1.12(15) . ?
Cl2 O9 1.330(11) . ?
Cl2 O10 1.371(10) . ?
Cl2 O11 1.381(10) . ?
Cl2 O8 1.426(8) . ?
N5 C25 1.342(8) . ?
N5 C21 1.349(8) . ?
N2 C10 1.336(9) . ?
N2 C6 1.341(9) . ?
Cl1 O4 1.245(13) . ?
Cl1 O6 1.337(9) . ?
Cl1 O5 1.381(10) . ?
Cl1 O7 1.48(2) . ?
N1 C1 1.329(9) . ?
N1 C5 1.343(8) . ?
N3 C15 1.326(9) . ?
N3 C11 1.361(8) . ?
N4 C16 1.331(9) . ?
N4 C20 1.361(8) . ?
N6 C30 1.313(9) . ?
N6 C26 1.358(8) . ?
C1 C2 1.382(11) . ?
C1 H1 0.93 . ?
C2 C3 1.401(12) . ?
C2 H2 0.93 . ?
C3 C4 1.375(11) . ?
C3 H3 0.93 . ?
C4 C5 1.381(10) . ?
C4 H4 0.93 . ?
C5 C6 1.485(9) . ?
C6 C7 1.384(10) . ?
C7 C8 1.398(11) . ?
C7 H7 0.93 . ?
C8 C9 1.369(11) . ?
C9 C10 1.393(9) . ?
C9 H9 0.93 . ?
C10 C11 1.482(9) . ?
C11 C12 1.354(10) . ?
C12 C13 1.370(12) . ?
C12 H12 0.93 . ?
C13 C14 1.374(11) . ?
C13 H13 0.93 . ?
C14 C15 1.392(11) . ?
C14 H14 0.93 . ?
C15 H15 0.93 . ?
C16 C17 1.383(12) . ?
C16 H16 0.93 . ?
C17 C18 1.368(15) . ?
C17 H17 0.93 . ?
C18 C19 1.373(15) . ?
C18 H18 0.93 . ?
C19 C20 1.360(10) . ?
C19 H19 0.93 . ?
C20 C21 1.488(10) . ?
C21 C22 1.362(9) . ?
C22 C23 1.367(12) . ?
C22 H22 0.93 . ?
C23 C24 1.370(12) . ?
C24 C25 1.391(10) . ?
C24 H24 0.93 . ?
C25 C26 1.475(10) . ?
C26 C27 1.384(10) . ?
C27 C28 1.364(13) . ?
C27 H27 0.93 . ?
C28 C29 1.373(14) . ?
C28 H28 0.93 . ?
C29 C30 1.389(11) . ?
C29 H29 0.93 . ?
C30 H30 0.93 . ?
